data_7247824
loop_
_publ_author_name
'Zhang, Menglei'
'Li, Zhongkui'
'Zhu, Yanhong'
'Yan, Li'
'Zhong, Xue'
'Zhang, Yijie'
'Li, Ziyao'
'Bai, Yixiang'
'Li, Hui'

_publ_section_title
;
 Mimic uracil--uracil base pairing: self-assembly and single crystal
 structure
;
_journal_issue 3
_journal_name_full CrystEngComm
_journal_page_first 261
_journal_page_last 267
_journal_paper_doi 10.1039/D3CE01056B
_journal_volume 26
_journal_year 2024
_chemical_absolute_configuration ad
_chemical_formula_moiety 'C30 H36 Co N8 O20 P2, Co H12 O6, H2 O'
_chemical_formula_sum 'C30 H50 Co2 N8 O27 P2'
_chemical_formula_weight 1134.58
_space_group_crystal_system triclinic
_space_group_IT_number 1
_space_group_name_Hall 'P 1'
_space_group_name_H-M_alt 'P 1'
_atom_sites_solution_hydrogens mixed
_atom_sites_solution_primary dual
_audit_creation_date 2023-06-27
_audit_creation_method
;
Olex2 1.5
(compiled 2023.03.06 svn.rbb2c1857 for OlexSys, GUI svn.r6748)
;
_audit_update_record
;
2023-08-16 deposited with the CCDC.	2023-12-01 downloaded from the CCDC.
;
_cell_angle_alpha 115.138(4)
_cell_angle_beta 93.184(4)
_cell_angle_gamma 96.631(5)
_cell_formula_units_Z 1
_cell_length_a 6.9314(10)
_cell_length_b 13.624(2)
_cell_length_c 15.739(2)
_cell_measurement_reflns_used 3160
_cell_measurement_temperature 296.15
_cell_measurement_theta_max 28.50
_cell_measurement_theta_min 2.63
_cell_volume 1327.4(3)
_computing_cell_refinement 'SAINT v8.34A (Bruker, 2013)'
_computing_data_reduction 'SAINT v8.34A (Bruker, 2013)'
_computing_molecular_graphics 'Olex2 1.5 (Dolomanov et al., 2009)'
_computing_publication_material 'Olex2 1.5 (Dolomanov et al., 2009)'
_computing_structure_refinement 'SHELXL 2018/3 (Sheldrick, 2015)'
_computing_structure_solution 'SHELXT 2014/4 (Sheldrick, 2014)'
_diffrn_ambient_temperature 296.15
_diffrn_detector 'Bruker APEX2 area detector'
_diffrn_detector_area_resol_mean 7.9
_diffrn_detector_type 'CCD area detector'
_diffrn_measured_fraction_theta_full 0.970
_diffrn_measured_fraction_theta_max 0.970
_diffrn_measurement_device 'three-circle diffractometer'
_diffrn_measurement_device_type 'Bruker APEX-II CCD'
_diffrn_measurement_method '\f and \w scans'
_diffrn_radiation_monochromator 'mirror optics'
_diffrn_radiation_probe x-ray
_diffrn_radiation_type MoK\a
_diffrn_radiation_wavelength 0.71073
_diffrn_reflns_av_R_equivalents 0.0409
_diffrn_reflns_av_unetI/netI 0.1724
_diffrn_reflns_Laue_measured_fraction_full 0.970
_diffrn_reflns_Laue_measured_fraction_max 0.970
_diffrn_reflns_limit_h_max 8
_diffrn_reflns_limit_h_min -8
_diffrn_reflns_limit_k_max 16
_diffrn_reflns_limit_k_min -16
_diffrn_reflns_limit_l_max 18
_diffrn_reflns_limit_l_min -18
_diffrn_reflns_number 9661
_diffrn_reflns_point_group_measured_fraction_full 0.912
_diffrn_reflns_point_group_measured_fraction_max 0.912
_diffrn_reflns_theta_full 24.999
_diffrn_reflns_theta_max 24.999
_diffrn_reflns_theta_min 1.671
_diffrn_source 'microfocus sealed X-ray tube'
_diffrn_source_current 35.0
_diffrn_source_power 1.575
_diffrn_source_type 'Incoatec I\ms'
_diffrn_source_voltage 45.0
_diffrn_standards_number 0
_exptl_absorpt_coefficient_mu 0.772
_exptl_absorpt_correction_T_max 0.7457
_exptl_absorpt_correction_T_min 0.4982
_exptl_absorpt_correction_type multi-scan
_exptl_absorpt_process_details
;
SADABS-2014/5 (Bruker,2014/5) was used for absorption correction.
wR2(int) was 0.0971 before and 0.0603 after correction.
The Ratio of minimum to maximum transmission is 0.6681.
The \l/2 correction factor is 0.00150.
;
_exptl_crystal_colour pink
_exptl_crystal_colour_primary pink
_exptl_crystal_density_diffrn 1.419
_exptl_crystal_description block
_exptl_crystal_F_000 586
_exptl_crystal_size_max 0.11
_exptl_crystal_size_mid 0.11
_exptl_crystal_size_min 0.08
_refine_diff_density_max 0.946
_refine_diff_density_min -0.905
_refine_diff_density_rms 0.130
_refine_ls_abs_structure_details
;
 Refined as an inversion twin.
;
_refine_ls_abs_structure_Flack 0.11(5)
_refine_ls_extinction_method none
_refine_ls_goodness_of_fit_ref 1.019
_refine_ls_hydrogen_treatment constr
_refine_ls_matrix_type full
_refine_ls_number_parameters 584
_refine_ls_number_reflns 8522
_refine_ls_number_restraints 466
_refine_ls_restrained_S_all 1.030
_refine_ls_R_factor_all 0.1442
_refine_ls_R_factor_gt 0.0821
_refine_ls_shift/su_max 0.000
_refine_ls_shift/su_mean 0.000
_refine_ls_structure_factor_coef Fsqd
_refine_ls_weighting_details 'w=1/[\s^2^(Fo^2^)+(0.0816P)^2^] where P=(Fo^2^+2Fc^2^)/3'
_refine_ls_weighting_scheme calc
_refine_ls_wR_factor_gt 0.1723
_refine_ls_wR_factor_ref 0.2002
_reflns_Friedel_coverage 0.879
_reflns_Friedel_fraction_full 0.853
_reflns_Friedel_fraction_max 0.853
_reflns_number_gt 5080
_reflns_number_total 8522
_reflns_threshold_expression 'I > 2\s(I)'
_cod_data_source_file d3ce01056b2.cif
_cod_data_source_block 1_a_CCDC2
_cod_depositor_comments 'Adding full bibliography for 7247822--7247826.cif.'
_cod_original_cell_volume 1327.5(3)
_cod_database_code 7247824
_shelx_shelxl_version_number 2018/3
_shelx_space_group_comment
;
The symmetry employed for this shelxl refinement is uniquely defined
by the following loop, which should always be used as a source of
symmetry information in preference to the above space-group names.
They are only intended as comments.
;
_shelx_estimated_absorpt_t_max 0.941
_shelx_estimated_absorpt_t_min 0.920
_olex2_refinement_description
;
1. Twinned data refinement
 Scales: 0.89(5)
 0.11(5)
2. Fixed Uiso
 At 1.2 times of:
  All C(H) groups, All C(H,H) groups, All N(H) groups
 At 1.5 times of:
  All O(H) groups, All O(H,H) groups, All O(H,H,H,H) groups
3. Restrained distances
 H4b-O4
 0.85 with sigma of 0.02
 O2-H2b
 0.85 with sigma of 0.02
 H24b-O24
 0.85 with sigma of 0.02
 O24-H24a
 0.85 with sigma of 0.02
 O27-H27a
 0.85 with sigma of 0.02
 O27-H27b
 0.85 with sigma of 0.02
 O19-C25
 1.4 with sigma of 0.02
 H2b-H4b_$4
 2.12 with sigma of 0.02
 H2a-O13_$4
 1.9 with sigma of 0.02
 O13-H4b
 2.08 with sigma of 0.02
 O5_$1-H4a
 2.07 with sigma of 0.02
 O5-H2b
 1.9 with sigma of 0.02
 H4b-O13
 1.9 with sigma of 0.02
 H4a-O5_$1
 1.9 with sigma of 0.02
 O1-H27a
 1.85 with sigma of 0.02
 H9-H19_$7
 2.12 with sigma of 0.02
4. Uiso/Uaniso restraints and constraints
O1 \\sim O2 \\sim O3 \\sim O4 \\sim O5 \\sim O6 \\sim O7 \\sim O8 \\sim O9
\\sim O10 \\sim O11 \\sim O12 \\sim O13 \\sim O14 \\sim O15 \\sim O16 \\sim O17
\\sim O18 \\sim O19 \\sim O20 \\sim O21 \\sim O22 \\sim O23 \\sim O24 \\sim O25
\\sim O26 \\sim O27: within 3.8A with sigma of 0.01 and sigma for terminal
atoms of 0.02 within 3.8A
Uanis(C12) \\sim Ueq, Uanis(C12) \\sim Ueq, Uanis(N3) \\sim Ueq, Uanis(Co2)
\\sim Ueq: with sigma of 0.001 and sigma for terminal atoms of 0.002
Uanis(C1) \\sim Ueq, Uanis(C3) \\sim Ueq, Uanis(N3) \\sim Ueq, Uanis(C19) \\sim
Ueq, Uanis(N1) \\sim Ueq, Uanis(N5) \\sim Ueq, Uanis(C27) \\sim Ueq, Uanis(C26)
\\sim Ueq, Uanis(O3) \\sim Ueq, Uanis(O1) \\sim Ueq, Uanis(C17) \\sim Ueq,
Uanis(C21) \\sim Ueq, Uanis(O13) \\sim Ueq, Uanis(C23) \\sim Ueq: with sigma of
0.01 and sigma for terminal atoms of 0.02
Uanis(C3) \\sim Ueq, Uanis(C1) \\sim Ueq, Uanis(N7) \\sim Ueq, Uanis(C5) \\sim
Ueq, Uanis(O20) \\sim Ueq, Uanis(O11) \\sim Ueq, Uanis(O18) \\sim Ueq: with
sigma of 0.005 and sigma for terminal atoms of 0.01
Uanis(O2) \\sim Ueq, Uanis(N2) \\sim Ueq, Uanis(C30) \\sim Ueq, Uanis(O19)
\\sim Ueq: with sigma of 0.005 and sigma for terminal atoms of 0.01
Uanis(C14) \\sim Ueq: with sigma of 0.005 and sigma for terminal atoms of 0.01
5. Others
 Fixed X: Co2(0.08473)
 Fixed Y: Co2(-0.02316)
 Fixed Z: Co1(0.65621)
6.a Free rotating group:
 O27(H24a,H24b,H27a,H27b)
6.b Rotating group:
 O2(H2a,H2b), O4(H4a,H4b), O21(H21a,H21b), O22(H22c,H22d), O23(H23a,H23b),
 O25(H25a,H25b), O26(H26a,H26b)
6.c Ternary CH refined with riding coordinates:
 C14(H14), C15(H15), C16(H16), C17(H17), C23(H23), C24(H24), C25(H25), C26(H26)
6.d Secondary CH2 refined with riding coordinates:
 C13(H13a,H13b), C22(H22a,H22b)
6.e Aromatic/amide H refined with riding coordinates:
 C2(H2), C4(H4), C5(H5), C1(H1), C6(H6), C7(H7), C8(H8), C12(H12), C11(H11),
 C9(H9a), N6(H6a), C19(H19a), C18(H18), C28(H28), C27(H27), N8(H8a)
6.f Fitted hexagon refined as free rotating group:
 C2(C3,C4,C5,N1,C1), C8(N4,C12,C11,C10,C9), N6(C20,C19,C18,N5,C21), C28(C27,N7,
 C30,N8,C29)
6.g Tetrahedral OH refined with riding coordinates:
 O19(H19), O20(H20)
6.h Idealised tetrahedral OH refined as rotating group:
 O9(H9), O10(H10)
;
_smtbx_masks_void_probe_radius 1.2
_smtbx_masks_void_truncation_radius 1.2
_olex2_submission_special_instructions 'No special instructions were received'

loop_
_space_group_symop_operation_xyz
'x, y, z'

loop_
_atom_site_label
_atom_site_type_symbol
_atom_site_fract_x
_atom_site_fract_y
_atom_site_fract_z
_atom_site_U_iso_or_equiv
_atom_site_adp_type
_atom_site_occupancy
_atom_site_site_symmetry_order
_atom_site_calc_flag
_atom_site_refinement_flags_posn
_atom_site_refinement_flags_adp
_atom_site_refinement_flags_occupancy
_atom_site_disorder_assembly
_atom_site_disorder_group
Co1 Co 0.4777(4) 0.4684(2) 0.656210 0.0205(5) Uani 1 1 d . . . . .
P1 P 0.6817(7) 0.2371(4) 0.5787(3) 0.0193(10) Uani 1 1 d . . . . .
P2 P 0.2770(7) 0.6995(4) 0.7475(3) 0.0232(11) Uani 1 1 d . . . . .
O1 O 0.5183(15) 0.3035(9) 0.5869(7) 0.018(2) Uani 1 1 d D U . . .
O2 O 0.7778(15) 0.5101(9) 0.7082(8) 0.028(3) Uani 1 1 d D U . . .
H2A H 0.845150 0.559095 0.706119 0.042 Uiso 1 1 d DR U . . .
H2B H 0.837709 0.450788 0.698784 0.042 Uiso 1 1 d DR U . . .
O3 O 0.4424(18) 0.6317(9) 0.7276(8) 0.030(3) Uani 1 1 d . U . . .
O4 O 0.1751(16) 0.4279(9) 0.6079(9) 0.034(3) Uani 1 1 d D U . . .
H4A H 0.123296 0.368241 0.612445 0.051 Uiso 1 1 d DR U . . .
H4B H 0.108371 0.478017 0.644545 0.051 Uiso 1 1 d DR U . . .
O5 O 0.8663(14) 0.3033(9) 0.6323(8) 0.024(3) Uani 1 1 d D U . . .
O6 O 0.6261(15) 0.1379(9) 0.5971(8) 0.026(3) Uani 1 1 d . U . . .
O7 O 0.7343(17) 0.1941(9) 0.4720(8) 0.031(3) Uani 1 1 d . U . . .
O8 O 0.6892(18) 0.1886(10) 0.2858(8) 0.037(3) Uani 1 1 d . U . . .
O9 O 0.892(2) -0.0296(11) 0.2058(9) 0.063(4) Uani 1 1 d . U . . .
H9 H 0.894216 -0.088137 0.208536 0.095 Uiso 1 1 calc DR U . . .
O10 O 1.184(2) 0.1346(13) 0.2709(11) 0.065(4) Uani 1 1 d . U . . .
H10 H 1.167860 0.076311 0.223062 0.098 Uiso 1 1 calc R U . . .
O11 O 0.934(2) 0.3247(11) 0.1580(9) 0.050(4) Uani 1 1 d . U . . .
O12 O 1.051(2) 0.6568(12) 0.4089(9) 0.052(4) Uani 1 1 d . . . . .
O13 O 0.0838(17) 0.6335(10) 0.6837(9) 0.037(3) Uani 1 1 d D U . . .
O14 O 0.3296(18) 0.8089(9) 0.7422(8) 0.033(3) Uani 1 1 d . U . . .
O15 O 0.244(2) 0.7267(10) 0.8545(8) 0.043(3) Uani 1 1 d . U . . .
O16 O 0.012(2) 0.7539(12) 1.0066(10) 0.059(4) Uani 1 1 d . U . . .
O17 O -0.082(2) 0.2561(11) 0.8926(10) 0.051(4) Uani 1 1 d . U . . .
O18 O 0.012(2) 0.5807(11) 1.1624(9) 0.054(4) Uani 1 1 d . U . . .
O19 O 0.265(3) 0.8429(13) 1.2088(10) 0.087(5) Uani 1 1 d D U . . .
H19 H 0.186505 0.881087 1.203012 0.130 Uiso 1 1 calc R U . . .
O20 O 0.521(3) 0.8663(15) 1.0853(12) 0.103(5) Uani 1 1 d . U . . .
H20 H 0.614752 0.838937 1.060477 0.155 Uiso 1 1 calc R U . . .
N2 N 0.471(3) 0.4448(14) 0.1898(12) 0.047(5) Uani 1 1 d . U . . .
N3 N 0.478(2) 0.4766(14) 0.1142(12) 0.043(4) Uani 1 1 d . U . . .
C2 C 0.4683(17) 0.4096(7) 0.3549(6) 0.032(4) Uani 1 1 d G . . . .
H2 H 0.445178 0.347973 0.296922 0.039 Uiso 1 1 calc R U . . .
C3 C 0.5018(16) 0.5138(8) 0.3582(6) 0.019(4) Uani 1 1 d G U . . .
C4 C 0.5365(17) 0.6058(7) 0.4449(7) 0.034(5) Uani 1 1 d G . . . .
H4 H 0.558850 0.675574 0.447118 0.041 Uiso 1 1 calc R U . . .
C5 C 0.5376(17) 0.5937(7) 0.5282(5) 0.031(4) Uani 1 1 d G U . . .
H5 H 0.560781 0.655294 0.586233 0.037 Uiso 1 1 calc R U . . .
N1 N 0.5041(15) 0.4895(8) 0.5249(6) 0.026(4) Uani 1 1 d G U . . .
C1 C 0.4695(16) 0.3974(7) 0.4383(7) 0.027(4) Uani 1 1 d G U . . .
H1 H 0.447109 0.327692 0.436040 0.033 Uiso 1 1 calc R U . . .
C6 C 0.501(3) 0.5290(17) 0.2696(13) 0.038(5) Uani 1 1 d . . . . .
H6 H 0.523170 0.599127 0.272652 0.045 Uiso 1 1 calc R U . . .
C7 C 0.455(3) 0.3977(17) 0.0347(14) 0.044(6) Uani 1 1 d . . . . .
H7 H 0.435221 0.326471 0.029160 0.053 Uiso 1 1 calc R U . . .
C8 C 0.3885(18) 0.3411(7) -0.2215(7) 0.044(5) Uani 1 1 d G . . . .
H8 H 0.344726 0.281490 -0.279367 0.053 Uiso 1 1 calc R U . . .
N4 N 0.4488(15) 0.4439(8) -0.2176(6) 0.026(4) Uani 1 1 d G . . . .
C12 C 0.5143(15) 0.5330(7) -0.1312(7) 0.023(4) Uani 1 1 d G U . . .
H12 H 0.554623 0.601829 -0.128565 0.028 Uiso 1 1 calc R U . . .
C11 C 0.5195(17) 0.5192(9) -0.0485(5) 0.028(4) Uani 1 1 d G . . . .
H11 H 0.563267 0.578778 0.009338 0.034 Uiso 1 1 calc R U . . .
C10 C 0.4592(18) 0.4163(11) -0.0524(7) 0.045(6) Uani 1 1 d G . . . .
C9 C 0.394(2) 0.3273(8) -0.1389(9) 0.055(6) Uani 1 1 d G . . . .
H9A H 0.353371 0.258438 -0.141461 0.066 Uiso 1 1 calc R U . . .
C13 C 0.591(3) 0.1141(13) 0.3950(11) 0.031(4) Uani 1 1 d . . . . .
H13A H 0.470312 0.143884 0.394908 0.038 Uiso 1 1 calc R U . . .
H13B H 0.561875 0.047748 0.403624 0.038 Uiso 1 1 calc R U . . .
C14 C 0.673(3) 0.0875(15) 0.3016(12) 0.034(4) Uani 1 1 d . U . . .
H14 H 0.580369 0.029950 0.251019 0.041 Uiso 1 1 calc R U . . .
C15 C 0.867(3) 0.0512(14) 0.2950(11) 0.037(5) Uani 1 1 d . . . . .
H15 H 0.896672 0.027489 0.344270 0.044 Uiso 1 1 calc R U . . .
C16 C 1.012(3) 0.1512(17) 0.3083(15) 0.045(5) Uani 1 1 d . . . . .
H16 H 1.042844 0.197799 0.376359 0.054 Uiso 1 1 calc R U . . .
C17 C 0.881(3) 0.2093(14) 0.2668(13) 0.031(4) Uani 1 1 d . U . . .
H17 H 0.883647 0.178142 0.198244 0.037 Uiso 1 1 calc R U . . .
N6 N 0.9947(16) 0.4923(8) 0.2853(6) 0.027(3) Uani 1 1 d G . . . .
H6A H 1.010365 0.524261 0.248843 0.032 Uiso 1 1 calc R U . . .
C20 C 1.0112(19) 0.5543(6) 0.3826(7) 0.043(6) Uani 1 1 d G . . . .
C19 C 0.9859(19) 0.5027(8) 0.4416(5) 0.028(4) Uani 1 1 d G U . . .
H19A H 0.996999 0.544181 0.506695 0.033 Uiso 1 1 calc R U . . .
C18 C 0.9441(16) 0.3889(8) 0.4032(6) 0.034(5) Uani 1 1 d G . . . .
H18 H 0.927109 0.354330 0.442648 0.041 Uiso 1 1 calc R U . . .
N5 N 0.9275(16) 0.3268(6) 0.3059(7) 0.033(4) Uani 1 1 d G U . . .
C21 C 0.9528(16) 0.3785(8) 0.2469(5) 0.032(4) Uani 1 1 d G U . . .
C22 C 0.201(3) 0.8301(14) 0.9186(12) 0.041(5) Uani 1 1 d . . . . .
H22A H 0.078814 0.844110 0.896305 0.049 Uiso 1 1 calc R U . . .
H22B H 0.304284 0.888492 0.925517 0.049 Uiso 1 1 calc R U . . .
C23 C 0.187(4) 0.8237(19) 1.0116(15) 0.057(6) Uani 1 1 d . U . . .
H23 H 0.175767 0.897588 1.058943 0.069 Uiso 1 1 calc R U . . .
C24 C 0.350(4) 0.7871(19) 1.0486(13) 0.066(8) Uani 1 1 d . . . . .
H24 H 0.383374 0.722221 0.996440 0.079 Uiso 1 1 calc R U . . .
C25 C 0.270(4) 0.7517(17) 1.1187(12) 0.071(8) Uani 1 1 d D . . . .
H25 H 0.335216 0.694238 1.124368 0.086 Uiso 1 1 calc R U . . .
C26 C 0.054(4) 0.7094(19) 1.0735(16) 0.066(7) Uani 1 1 d . U . . .
H26 H -0.034048 0.732344 1.122790 0.079 Uiso 1 1 calc R U . . .
C28 C -0.0414(18) 0.4171(9) 0.8747(5) 0.043(5) Uani 1 1 d G . . . .
H28 H -0.055019 0.380107 0.809116 0.052 Uiso 1 1 calc R U . . .
C27 C -0.0061(18) 0.5311(9) 0.9190(7) 0.034(5) Uani 1 1 d G U . . .
H27 H 0.003903 0.570408 0.882987 0.041 Uiso 1 1 calc R U . . .
N7 N 0.0143(17) 0.5865(7) 1.0170(7) 0.038(4) Uani 1 1 d G U . . .
C30 C -0.0006(17) 0.5278(8) 1.0708(5) 0.041(5) Uani 1 1 d G U . . .
N8 N -0.0359(17) 0.4138(8) 1.0265(7) 0.045(4) Uani 1 1 d G . . . .
H8A H -0.045122 0.377456 1.059798 0.054 Uiso 1 1 calc R U . . .
C29 C -0.0563(16) 0.3584(7) 0.9285(7) 0.030(5) Uani 1 1 d G . . . .
Co2 Co 0.084729 -0.023161 0.6476(2) 0.0312(6) Uani 1 1 d . U . . .
O21 O -0.173(2) -0.1347(11) 0.6037(9) 0.053(3) Uani 1 1 d . U . . .
H21A H -0.216170 -0.181314 0.628723 0.080 Uiso 1 1 d R U . . .
H21B H -0.270060 -0.148156 0.556820 0.080 Uiso 1 1 d R U . . .
O22 O 0.1063(18) -0.0312(10) 0.7777(8) 0.041(3) Uani 1 1 d . U . . .
H22C H 0.172951 0.030701 0.822833 0.062 Uiso 1 1 d R U . . .
H22D H 0.179224 -0.080456 0.779380 0.062 Uiso 1 1 d R U . . .
O23 O 0.2258(19) -0.1663(10) 0.5871(8) 0.041(3) Uani 1 1 d . U . . .
H23A H 0.287749 -0.177191 0.631593 0.061 Uiso 1 1 d R U . . .
H23B H 0.139235 -0.225979 0.558553 0.061 Uiso 1 1 d R U . . .
O24 O 0.063(2) -0.0189(11) 0.5185(8) 0.049(3) Uani 1 1 d D U . . .
O25 O 0.3556(18) 0.0758(9) 0.6923(9) 0.040(3) Uani 1 1 d . U . . .
H25A H 0.423543 0.066122 0.644451 0.060 Uiso 1 1 d R U . . .
H25B H 0.429614 0.056450 0.728129 0.060 Uiso 1 1 d R U . . .
O26 O -0.0618(19) 0.1123(10) 0.7014(9) 0.050(3) Uani 1 1 d . U . . .
H26A H -0.063957 0.138046 0.764339 0.075 Uiso 1 1 d R U . . .
H26B H -0.191320 0.095926 0.680933 0.075 Uiso 1 1 d R U . . .
O27 O 0.1613(18) 0.1761(9) 0.5237(8) 0.040(3) Uani 1 1 d DG U . . .
H24A H -0.050480 -0.049588 0.488150 0.061 Uiso 1 1 d DG U . . .
H24B H 0.118207 -0.064855 0.474174 0.061 Uiso 1 1 d DG U . . .
H27A H 0.270834 0.228180 0.575340 0.061 Uiso 1 1 d DG U . . .
H27B H 0.134163 0.108096 0.509800 0.061 Uiso 1 1 d DG U . . .

loop_
_atom_site_aniso_label
_atom_site_aniso_U_11
_atom_site_aniso_U_22
_atom_site_aniso_U_33
_atom_site_aniso_U_23
_atom_site_aniso_U_13
_atom_site_aniso_U_12
Co1 0.0245(11) 0.0217(11) 0.0176(11) 0.0114(9) 0.0028(9) 0.0009(9)
P1 0.015(2) 0.024(3) 0.023(2) 0.014(2) 0.0043(19) 0.0034(19)
P2 0.035(3) 0.022(3) 0.019(2) 0.014(2) 0.007(2) 0.006(2)
O1 0.022(5) 0.021(5) 0.017(4) 0.013(4) 0.004(4) 0.013(4)
O2 0.027(6) 0.029(6) 0.029(6) 0.014(5) 0.001(5) 0.005(5)
O3 0.046(6) 0.024(5) 0.027(5) 0.017(4) 0.005(5) 0.006(5)
O4 0.036(7) 0.024(6) 0.039(6) 0.013(5) 0.004(6) 0.002(5)
O5 0.010(5) 0.037(7) 0.033(6) 0.021(5) 0.005(5) 0.008(5)
O6 0.021(6) 0.029(6) 0.041(6) 0.026(5) 0.015(5) 0.005(5)
O7 0.035(6) 0.031(6) 0.026(5) 0.014(5) 0.006(5) -0.003(5)
O8 0.043(6) 0.038(6) 0.037(6) 0.024(5) 0.006(5) 0.007(5)
O9 0.092(10) 0.035(8) 0.043(8) -0.004(6) 0.003(7) 0.021(7)
O10 0.063(9) 0.080(11) 0.063(10) 0.036(8) 0.021(8) 0.023(8)
O11 0.083(8) 0.048(7) 0.028(6) 0.025(6) 0.012(6) 0.004(6)
O12 0.074(11) 0.052(10) 0.028(7) 0.018(7) 0.003(7) 0.007(8)
O13 0.041(7) 0.038(7) 0.039(6) 0.026(5) -0.003(6) 0.005(6)
O14 0.056(8) 0.029(6) 0.025(6) 0.023(5) 0.001(5) 0.004(6)
O15 0.084(7) 0.033(6) 0.025(5) 0.021(5) 0.016(5) 0.018(5)
O16 0.105(9) 0.051(7) 0.043(7) 0.035(6) 0.022(7) 0.031(7)
O17 0.057(9) 0.025(8) 0.052(9) 0.004(7) -0.003(7) -0.014(7)
O18 0.100(9) 0.044(7) 0.031(6) 0.030(6) 0.004(6) 0.005(7)
O19 0.128(10) 0.079(8) 0.051(7) 0.029(6) 0.010(7) 0.008(8)
O20 0.128(10) 0.103(9) 0.074(8) 0.043(7) 0.002(8) -0.013(8)
N2 0.060(7) 0.053(7) 0.038(7) 0.030(6) 0.003(5) -0.003(5)
N3 0.043(5) 0.043(4) 0.042(4) 0.019(2) 0.0050(15) 0.0062(16)
C2 0.033(11) 0.036(12) 0.027(10) 0.013(9) 0.002(8) 0.003(9)
C3 0.013(6) 0.022(6) 0.021(6) 0.011(5) 0.004(5) 0.000(5)
C4 0.074(15) 0.015(10) 0.010(8) 0.002(7) 0.012(9) -0.001(9)
C5 0.029(7) 0.032(7) 0.025(6) 0.010(5) 0.009(5) -0.008(5)
N1 0.045(8) 0.030(8) 0.020(7) 0.020(6) 0.012(6) 0.024(7)
C1 0.031(7) 0.031(7) 0.024(6) 0.017(5) 0.003(5) 0.001(5)
C6 0.045(13) 0.054(14) 0.022(10) 0.027(10) 0.004(9) -0.002(11)
C7 0.074(16) 0.032(12) 0.041(12) 0.028(11) 0.012(11) 0.011(11)
C8 0.087(16) 0.027(11) 0.023(10) 0.016(8) 0.008(10) 0.002(10)
N4 0.025(8) 0.028(9) 0.018(8) 0.007(7) -0.006(7) -0.002(7)
C12 0.024(4) 0.024(4) 0.023(4) 0.010(2) 0.0030(15) 0.0039(15)
C11 0.027(10) 0.038(12) 0.026(10) 0.019(9) 0.011(8) 0.005(9)
C10 0.044(13) 0.082(17) 0.029(11) 0.039(11) 0.017(10) 0.022(12)
C9 0.085(17) 0.048(14) 0.047(14) 0.035(12) 0.025(13) 0.007(12)
C13 0.056(12) 0.018(9) 0.018(9) 0.007(7) 0.008(9) 0.002(9)
C14 0.040(7) 0.039(7) 0.026(7) 0.018(5) -0.001(5) 0.003(6)
C15 0.061(13) 0.025(10) 0.020(9) 0.001(8) 0.011(9) 0.026(10)
C16 0.039(12) 0.061(15) 0.059(13) 0.044(12) 0.008(10) 0.022(11)
C17 0.039(9) 0.021(8) 0.028(8) 0.008(7) -0.004(7) 0.002(7)
N6 0.038(9) 0.026(8) 0.025(8) 0.021(7) 0.004(7) -0.001(7)
C20 0.090(17) 0.021(11) 0.013(9) 0.004(8) 0.003(10) 0.004(10)
C19 0.046(9) 0.022(8) 0.017(8) 0.012(7) 0.007(7) -0.004(7)
C18 0.025(10) 0.047(13) 0.035(11) 0.027(10) -0.009(8) -0.004(9)
N5 0.038(8) 0.044(8) 0.017(7) 0.013(6) 0.012(6) 0.010(7)
C21 0.037(9) 0.035(9) 0.026(8) 0.015(7) 0.003(7) 0.004(7)
C22 0.065(14) 0.038(11) 0.028(10) 0.015(9) 0.028(10) 0.025(10)
C23 0.086(12) 0.049(11) 0.038(10) 0.017(8) 0.020(9) 0.010(10)
C24 0.11(2) 0.057(15) 0.011(10) 0.005(10) -0.002(12) -0.008(15)
C25 0.14(2) 0.056(15) 0.020(11) 0.013(10) 0.023(13) 0.020(15)
C26 0.098(13) 0.068(12) 0.054(11) 0.044(9) 0.014(9) 0.025(10)
C28 0.020(10) 0.089(17) 0.036(12) 0.039(12) 0.012(9) 0.020(11)
C27 0.046(10) 0.040(10) 0.028(9) 0.022(8) 0.007(7) 0.014(8)
N7 0.049(7) 0.042(6) 0.033(6) 0.026(5) 0.007(5) 0.002(5)
C30 0.052(8) 0.045(7) 0.035(7) 0.026(6) 0.010(6) 0.010(6)
N8 0.068(12) 0.045(11) 0.016(8) 0.007(7) 0.007(8) 0.011(9)
C29 0.007(9) 0.050(13) 0.039(12) 0.025(10) 0.001(8) 0.003(8)
Co2 0.0369(11) 0.0312(11) 0.0299(11) 0.0182(9) 0.0035(8) 0.0031(9)
O21 0.058(8) 0.047(8) 0.054(8) 0.027(6) -0.006(6) -0.007(6)
O22 0.056(7) 0.034(7) 0.040(7) 0.020(6) 0.005(6) 0.011(6)
O23 0.071(8) 0.026(6) 0.028(6) 0.018(5) -0.010(6) 0.000(6)
O24 0.081(8) 0.036(7) 0.032(6) 0.020(5) 0.002(6) 0.001(6)
O25 0.050(7) 0.029(6) 0.038(6) 0.016(5) 0.005(5) -0.010(5)
O26 0.064(8) 0.043(7) 0.043(7) 0.019(6) -0.009(6) 0.015(6)
O27 0.051(6) 0.023(5) 0.044(6) 0.014(5) -0.004(5) -0.001(5)

loop_
_atom_type_symbol
_atom_type_description
_atom_type_scat_dispersion_real
_atom_type_scat_dispersion_imag
_atom_type_scat_source
C C 0.0033 0.0016 'International Tables Vol C Tables 4.2.6.8 and 6.1.1.4'
H H 0.0000 0.0000 'International Tables Vol C Tables 4.2.6.8 and 6.1.1.4'
Co Co 0.3494 0.9721 'International Tables Vol C Tables 4.2.6.8 and 6.1.1.4'
N N 0.0061 0.0033 'International Tables Vol C Tables 4.2.6.8 and 6.1.1.4'
O O 0.0106 0.0060 'International Tables Vol C Tables 4.2.6.8 and 6.1.1.4'
P P 0.1023 0.0942 'International Tables Vol C Tables 4.2.6.8 and 6.1.1.4'

loop_
_geom_angle_atom_site_label_1
_geom_angle_atom_site_label_2
_geom_angle_atom_site_label_3
_geom_angle
_geom_angle_site_symmetry_1
_geom_angle_site_symmetry_3
_geom_angle_publ_flag
O1 Co1 O2 88.8(4) . . ?
O1 Co1 O4 91.8(4) . . ?
O1 Co1 N1 91.2(4) . . ?
O1 Co1 N4 88(2) . 1_556 ?
O2 Co1 O4 178.4(5) . . ?
O2 Co1 N1 97.3(4) . . ?
O2 Co1 N4 83(2) . 1_556 ?
O3 Co1 O1 178.5(5) . . ?
O3 Co1 O2 90.1(4) . . ?
O3 Co1 O4 89.3(5) . . ?
O3 Co1 N1 89.9(4) . . ?
O3 Co1 N4 91(2) . 1_556 ?
O4 Co1 N1 84.1(4) . . ?
O4 Co1 N4 95(2) . 1_556 ?
N4 Co1 N1 179(2) 1_556 . ?
O1 P1 O6 113.3(6) . . ?
O1 P1 O7 106.9(6) . . ?
O5 P1 O1 113.3(6) . . ?
O5 P1 O6 112.9(6) . . ?
O5 P1 O7 101.7(6) . . ?
O6 P1 O7 107.7(6) . . ?
O3 P2 O13 112.1(7) . . ?
O3 P2 O14 113.1(7) . . ?
O3 P2 O15 104.4(7) . . ?
O13 P2 O15 108.2(7) . . ?
O14 P2 O13 111.1(6) . . ?
O14 P2 O15 107.5(7) . . ?
P1 O1 Co1 137.7(7) . . ?
Co1 O2 H2A 122.6 . . ?
Co1 O2 H2B 113.4 . . ?
H2A O2 H2B 114.3 . . ?
P2 O3 Co1 138.2(8) . . ?
Co1 O4 H4A 111.2 . . ?
Co1 O4 H4B 111.8 . . ?
H4A O4 H4B 102.6 . . ?
C13 O7 P1 119.2(10) . . ?
C17 O8 C14 107.2(12) . . ?
C15 O9 H9 109.5 . . ?
C16 O10 H10 109.5 . . ?
C22 O15 P2 122.3(10) . . ?
C23 O16 C26 106.0(17) . . ?
C25 O19 H19 109.5 . . ?
C24 O20 H20 109.5 . . ?
C6 N2 N3 110.7(15) . . ?
C7 N3 N2 113.5(16) . . ?
C3 C2 H2 120.0 . . ?
C3 C2 C1 120.0 . . ?
C1 C2 H2 120.0 . . ?
C2 C3 C4 120.0 . . ?
C2 C3 C6 121.0(10) . . ?
C4 C3 C6 119.0(10) . . ?
C3 C4 H4 120.0 . . ?
C5 C4 C3 120.0 . . ?
C5 C4 H4 120.0 . . ?
C4 C5 H5 120.0 . . ?
N1 C5 C4 120.0 . . ?
N1 C5 H5 120.0 . . ?
C5 N1 Co1 120.6(5) . . ?
C5 N1 C1 120.0 . . ?
C1 N1 Co1 119.1(5) . . ?
C2 C1 H1 120.0 . . ?
N1 C1 C2 120.0 . . ?
N1 C1 H1 120.0 . . ?
N2 C6 C3 119.3(17) . . ?
N2 C6 H6 120.3 . . ?
C3 C6 H6 120.3 . . ?
N3 C7 H7 119.7 . . ?
N3 C7 C10 120.6(17) . . ?
C10 C7 H7 119.7 . . ?
N4 C8 H8 120.0 . . ?
N4 C8 C9 120.0 . . ?
C9 C8 H8 120.0 . . ?
C8 N4 Co1 122.2(5) . 1_554 ?
C12 N4 Co1 117.5(5) . 1_554 ?
C12 N4 C8 120.0 . . ?
N4 C12 H12 120.0 . . ?
C11 C12 N4 120.0 . . ?
C11 C12 H12 120.0 . . ?
C12 C11 H11 120.0 . . ?
C12 C11 C10 120.0 . . ?
C10 C11 H11 120.0 . . ?
C11 C10 C7 122.2(11) . . ?
C9 C10 C7 117.8(11) . . ?
C9 C10 C11 120.0 . . ?
C8 C9 H9A 120.0 . . ?
C10 C9 C8 120.0 . . ?
C10 C9 H9A 120.0 . . ?
O7 C13 H13A 109.9 . . ?
O7 C13 H13B 109.9 . . ?
O7 C13 C14 109.1(14) . . ?
H13A C13 H13B 108.3 . . ?
C14 C13 H13A 109.9 . . ?
C14 C13 H13B 109.9 . . ?
O8 C14 C13 107.5(14) . . ?
O8 C14 H14 108.4 . . ?
C13 C14 H14 108.4 . . ?
C15 C14 O8 108.2(14) . . ?
C15 C14 C13 115.8(14) . . ?
C15 C14 H14 108.4 . . ?
O9 C15 C14 114.6(15) . . ?
O9 C15 H15 110.7 . . ?
O9 C15 C16 104.4(15) . . ?
C14 C15 H15 110.7 . . ?
C14 C15 C16 105.4(14) . . ?
C16 C15 H15 110.7 . . ?
O10 C16 C15 118.4(17) . . ?
O10 C16 H16 107.8 . . ?
O10 C16 C17 114.1(16) . . ?
C15 C16 H16 107.8 . . ?
C15 C16 C17 100.3(14) . . ?
C17 C16 H16 107.8 . . ?
O8 C17 C16 107.9(14) . . ?
O8 C17 H17 109.1 . . ?
O8 C17 N5 105.2(13) . . ?
C16 C17 H17 109.1 . . ?
N5 C17 C16 116.3(15) . . ?
N5 C17 H17 109.1 . . ?
C20 N6 H6A 120.0 . . ?
C20 N6 C21 120.0 . . ?
C21 N6 H6A 120.0 . . ?
O12 C20 N6 114.0(9) . . ?
O12 C20 C19 126.0(9) . . ?
C19 C20 N6 120.0 . . ?
C20 C19 H19A 120.0 . . ?
C18 C19 C20 120.0 . . ?
C18 C19 H19A 120.0 . . ?
C19 C18 H18 120.0 . . ?
C19 C18 N5 120.0 . . ?
N5 C18 H18 120.0 . . ?
C18 N5 C17 119.5(9) . . ?
C21 N5 C17 120.5(9) . . ?
C21 N5 C18 120.0 . . ?
O11 C21 N6 118.3(9) . . ?
O11 C21 N5 121.6(9) . . ?
N5 C21 N6 120.0 . . ?
O15 C22 H22A 110.5 . . ?
O15 C22 H22B 110.5 . . ?
O15 C22 C23 106.0(15) . . ?
H22A C22 H22B 108.7 . . ?
C23 C22 H22A 110.5 . . ?
C23 C22 H22B 110.5 . . ?
O16 C23 C22 110.5(18) . . ?
O16 C23 H23 107.0 . . ?
O16 C23 C24 107.2(18) . . ?
C22 C23 H23 107.0 . . ?
C24 C23 C22 117.5(19) . . ?
C24 C23 H23 107.0 . . ?
O20 C24 C23 114(2) . . ?
O20 C24 H24 107.7 . . ?
O20 C24 C25 113.8(18) . . ?
C23 C24 H24 107.7 . . ?
C23 C24 C25 105(2) . . ?
C25 C24 H24 107.7 . . ?
O19 C25 C24 112.4(18) . . ?
O19 C25 H25 112.6 . . ?
O19 C25 C26 106.0(19) . . ?
C24 C25 H25 112.6 . . ?
C24 C25 C26 99.9(18) . . ?
C26 C25 H25 112.6 . . ?
O16 C26 C25 109.3(19) . . ?
O16 C26 H26 109.9 . . ?
O16 C26 N7 105.6(16) . . ?
C25 C26 H26 109.9 . . ?
N7 C26 C25 112.3(17) . . ?
N7 C26 H26 109.9 . . ?
C27 C28 H28 120.0 . . ?
C27 C28 C29 120.0 . . ?
C29 C28 H28 120.0 . . ?
C28 C27 H27 120.0 . . ?
C28 C27 N7 120.0 . . ?
N7 C27 H27 120.0 . . ?
C27 N7 C26 125.2(10) . . ?
C27 N7 C30 120.0 . . ?
C30 N7 C26 114.8(10) . . ?
O18 C30 N7 119.3(9) . . ?
O18 C30 N8 120.6(9) . . ?
N8 C30 N7 120.0 . . ?
C30 N8 H8A 120.0 . . ?
C30 N8 C29 120.0 . . ?
C29 N8 H8A 120.0 . . ?
O17 C29 C28 122.7(10) . . ?
O17 C29 N8 117.3(10) . . ?
N8 C29 C28 120.0 . . ?
O21 Co2 O22 90.2(5) . . ?
O21 Co2 O23 84.9(5) . . ?
O21 Co2 O26 93.1(5) . . ?
O22 Co2 O23 90.0(5) . . ?
O24 Co2 O21 89.2(5) . . ?
O24 Co2 O22 178.8(6) . . ?
O24 Co2 O23 89.0(5) . . ?
O24 Co2 O25 93.4(5) . . ?
O24 Co2 O26 89.5(5) . . ?
O25 Co2 O21 174.3(5) . . ?
O25 Co2 O22 87.2(5) . . ?
O25 Co2 O23 90.1(5) . . ?
O25 Co2 O26 92.0(5) . . ?
O26 Co2 O22 91.6(5) . . ?
O26 Co2 O23 177.5(5) . . ?
Co2 O21 H21A 127.0 . . ?
Co2 O21 H21B 129.4 . . ?
H21A O21 H21B 103.6 . . ?
Co2 O22 H22C 110.8 . . ?
Co2 O22 H22D 113.5 . . ?
H22C O22 H22D 101.2 . . ?
Co2 O23 H23A 110.5 . . ?
Co2 O23 H23B 110.9 . . ?
H23A O23 H23B 103.1 . . ?
Co2 O24 H24A 110.5 . . ?
Co2 O24 H24B 117.9 . . ?
H24A O24 H24B 91.2 . . ?
Co2 O25 H25A 111.3 . . ?
Co2 O25 H25B 111.1 . . ?
H25A O25 H25B 102.8 . . ?
Co2 O26 H26A 111.9 . . ?
Co2 O26 H26B 113.4 . . ?
H26A O26 H26B 101.0 . . ?
H27A O27 H27B 123.1 . . ?

loop_
_geom_bond_atom_site_label_1
_geom_bond_atom_site_label_2
_geom_bond_distance
_geom_bond_site_symmetry_2
_geom_bond_publ_flag
Co1 O1 2.101(10) . ?
Co1 O2 2.112(11) . ?
Co1 O3 2.075(11) . ?
Co1 O4 2.116(11) . ?
Co1 N1 2.218(7) . ?
Co1 N4 2.165(15) 1_556 ?
P1 O1 1.507(10) . ?
P1 O5 1.459(11) . ?
P1 O6 1.511(11) . ?
P1 O7 1.605(12) . ?
P2 O3 1.517(12) . ?
P2 O13 1.554(13) . ?
P2 O14 1.532(11) . ?
P2 O15 1.597(12) . ?
O2 H2A 0.7826 . ?
O2 H2B 0.9117 . ?
O4 H4A 0.8831 . ?
O4 H4B 0.8838 . ?
O7 C13 1.464(19) . ?
O8 C14 1.493(19) . ?
O8 C17 1.40(2) . ?
O9 H9 0.8200 . ?
O9 C15 1.404(18) . ?
O10 H10 0.8200 . ?
O10 C16 1.36(2) . ?
O11 C21 1.265(14) . ?
O12 C20 1.267(15) . ?
O15 C22 1.420(19) . ?
O16 C23 1.42(3) . ?
O16 C26 1.45(2) . ?
O17 C29 1.247(14) . ?
O18 C30 1.301(14) . ?
O19 H19 0.8200 . ?
O19 C25 1.442(18) . ?
O20 H20 0.8200 . ?
O20 C24 1.41(3) . ?
N2 N3 1.430(17) . ?
N2 C6 1.28(2) . ?
N3 C7 1.24(2) . ?
C2 H2 0.9300 . ?
C2 C3 1.3900 . ?
C2 C1 1.3900 . ?
C3 C4 1.3900 . ?
C3 C6 1.494(17) . ?
C4 H4 0.9300 . ?
C4 C5 1.3900 . ?
C5 H5 0.9300 . ?
C5 N1 1.3900 . ?
N1 C1 1.3900 . ?
C1 H1 0.9300 . ?
C6 H6 0.9300 . ?
C7 H7 0.9300 . ?
C7 C10 1.50(2) . ?
C8 H8 0.9300 . ?
C8 N4 1.3900 . ?
C8 C9 1.3900 . ?
N4 C12 1.3900 . ?
C12 H12 0.9300 . ?
C12 C11 1.3900 . ?
C11 H11 0.9300 . ?
C11 C10 1.3900 . ?
C10 C9 1.3900 . ?
C9 H9A 0.9300 . ?
C13 H13A 0.9700 . ?
C13 H13B 0.9700 . ?
C13 C14 1.52(2) . ?
C14 H14 0.9800 . ?
C14 C15 1.47(2) . ?
C15 H15 0.9800 . ?
C15 C16 1.53(3) . ?
C16 H16 0.9800 . ?
C16 C17 1.56(2) . ?
C17 H17 0.9800 . ?
C17 N5 1.439(18) . ?
N6 H6A 0.8600 . ?
N6 C20 1.3900 . ?
N6 C21 1.3900 . ?
C20 C19 1.3900 . ?
C19 H19A 0.9300 . ?
C19 C18 1.3900 . ?
C18 H18 0.9300 . ?
C18 N5 1.3900 . ?
N5 C21 1.3900 . ?
C22 H22A 0.9700 . ?
C22 H22B 0.9700 . ?
C22 C23 1.51(2) . ?
C23 H23 0.9800 . ?
C23 C24 1.48(3) . ?
C24 H24 0.9800 . ?
C24 C25 1.49(3) . ?
C25 H25 0.9800 . ?
C25 C26 1.56(3) . ?
C26 H26 0.9800 . ?
C26 N7 1.51(2) . ?
C28 H28 0.9300 . ?
C28 C27 1.3900 . ?
C28 C29 1.3900 . ?
C27 H27 0.9300 . ?
C27 N7 1.3900 . ?
N7 C30 1.3900 . ?
C30 N8 1.3900 . ?
N8 H8A 0.8600 . ?
N8 C29 1.3900 . ?
Co2 O21 2.080(13) . ?
Co2 O22 2.095(12) . ?
Co2 O23 2.153(12) . ?
Co2 O24 2.055(12) . ?
Co2 O25 2.074(12) . ?
Co2 O26 2.086(12) . ?
O21 H21A 0.9105 . ?
O21 H21B 0.9115 . ?
O22 H22C 0.8903 . ?
O22 H22D 0.8938 . ?
O23 H23A 0.8757 . ?
O23 H23B 0.8770 . ?
O24 H24A 0.8588 . ?
O24 H24B 0.8583 . ?
O25 H25A 0.8804 . ?
O25 H25B 0.8815 . ?
O26 H26A 0.9017 . ?
O26 H26B 0.9058 . ?
O27 H27A 1.0284 . ?
O27 H27B 0.8511 . ?

loop_
_geom_hbond_atom_site_label_D
_geom_hbond_atom_site_label_H
_geom_hbond_atom_site_label_A
_geom_hbond_distance_DH
_geom_hbond_distance_HA
_geom_hbond_distance_DA
_geom_hbond_angle_DHA
_geom_hbond_site_symmetry_A
_geom_hbond_publ_flag
O2 H2B O5 0.91 1.87 2.714(14) 152.8 . yes
O4 H4A O5 0.88 2.00 2.724(13) 138.8 1_455 yes
O4 H4B O13 0.88 1.97 2.707(16) 139.8 . yes
N6 H6A O18 0.86 1.83 2.680(13) 172.2 1_654 yes
N8 H8A O11 0.86 1.97 2.814(14) 168.0 1_456 yes
O22 H22D O14 0.89 1.84 2.701(17) 161.3 1_545 yes
O23 H23A O14 0.88 1.84 2.674(14) 158.5 1_545 yes
O23 H23B O12 0.88 2.21 2.889(18) 133.7 1_445 yes
O25 H25A O6 0.88 1.97 2.738(15) 144.2 . yes
O26 H26A O17 0.90 2.00 2.832(18) 153.0 . yes
O26 H26B O6 0.91 2.07 2.786(16) 134.9 1_455 yes
O27 H27B O24 0.85 1.81 2.630(17) 162.1 . yes

loop_
_geom_torsion_atom_site_label_1
_geom_torsion_atom_site_label_2
_geom_torsion_atom_site_label_3
_geom_torsion_atom_site_label_4
_geom_torsion
_geom_torsion_site_symmetry_1
_geom_torsion_site_symmetry_2
_geom_torsion_site_symmetry_3
_geom_torsion_site_symmetry_4
_geom_torsion_publ_flag
Co1 N1 C1 C2 174.3(6) . . . . ?
Co1 N4 C12 C11 -172.9(6) 1_554 . . . ?
P1 O7 C13 C14 179.4(11) . . . . ?
P2 O15 C22 C23 -178.6(14) . . . . ?
O1 P1 O7 C13 -67.2(12) . . . . ?
O3 P2 O15 C22 141.4(14) . . . . ?
O5 P1 O1 Co1 -0.8(12) . . . . ?
O5 P1 O7 C13 173.7(11) . . . . ?
O6 P1 O1 Co1 129.5(9) . . . . ?
O6 P1 O7 C13 54.9(13) . . . . ?
O7 P1 O1 Co1 -112.0(9) . . . . ?
O7 C13 C14 O8 -67.1(17) . . . . ?
O7 C13 C14 C15 54(2) . . . . ?
O8 C14 C15 O9 -95.5(18) . . . . ?
O8 C14 C15 C16 18.7(18) . . . . ?
O8 C17 N5 C18 66.9(14) . . . . ?
O8 C17 N5 C21 -112.0(11) . . . . ?
O9 C15 C16 O10 -34(2) . . . . ?
O9 C15 C16 C17 91.2(16) . . . . ?
O10 C16 C17 O8 160.4(16) . . . . ?
O10 C16 C17 N5 -82(2) . . . . ?
O12 C20 C19 C18 -179.4(15) . . . . ?
O13 P2 O3 Co1 -13.4(12) . . . . ?
O13 P2 O15 C22 -99.1(15) . . . . ?
O14 P2 O3 Co1 -140.0(9) . . . . ?
O14 P2 O15 C22 21.0(16) . . . . ?
O15 P2 O3 Co1 103.4(10) . . . . ?
O15 C22 C23 O16 -72(2) . . . . ?
O15 C22 C23 C24 52(3) . . . . ?
O16 C23 C24 O20 -161.3(17) . . . . ?
O16 C23 C24 C25 -36(2) . . . . ?
O16 C26 N7 C27 15(2) . . . . ?
O16 C26 N7 C30 -165.2(12) . . . . ?
O18 C30 N8 C29 177.6(13) . . . . ?
O19 C25 C26 O16 98.6(19) . . . . ?
O19 C25 C26 N7 -144.6(16) . . . . ?
O20 C24 C25 O19 45(3) . . . . ?
O20 C24 C25 C26 157(2) . . . . ?
N2 N3 C7 C10 -179.9(14) . . . . ?
N3 N2 C6 C3 -179.4(13) . . . . ?
N3 C7 C10 C11 11(3) . . . . ?
N3 C7 C10 C9 -167.2(16) . . . . ?
C2 C3 C4 C5 0.0 . . . . ?
C2 C3 C6 N2 0(2) . . . . ?
C3 C2 C1 N1 0.0 . . . . ?
C3 C4 C5 N1 0.0 . . . . ?
C4 C3 C6 N2 179.6(15) . . . . ?
C4 C5 N1 Co1 -174.2(7) . . . . ?
C4 C5 N1 C1 0.0 . . . . ?
C5 N1 C1 C2 0.0 . . . . ?
C1 C2 C3 C4 0.0 . . . . ?
C1 C2 C3 C6 180.0(12) . . . . ?
C6 N2 N3 C7 178(2) . . . . ?
C6 C3 C4 C5 -180.0(11) . . . . ?
C7 C10 C9 C8 177.9(13) . . . . ?
C8 N4 C12 C11 0.0 . . . . ?
N4 C8 C9 C10 0.0 . . . . ?
N4 C12 C11 C10 0.0 . . . . ?
C12 C11 C10 C7 -177.8(13) . . . . ?
C12 C11 C10 C9 0.0 . . . . ?
C11 C10 C9 C8 0.0 . . . . ?
C9 C8 N4 Co1 172.6(7) . . . 1_554 ?
C9 C8 N4 C12 0.0 . . . . ?
C13 C14 C15 O9 143.9(16) . . . . ?
C13 C14 C15 C16 -102.0(18) . . . . ?
C14 O8 C17 C16 -22.2(18) . . . . ?
C14 O8 C17 N5 -147.0(12) . . . . ?
C14 C15 C16 O10 -154.8(16) . . . . ?
C14 C15 C16 C17 -30.0(18) . . . . ?
C15 C16 C17 O8 32.6(18) . . . . ?
C15 C16 C17 N5 150.5(15) . . . . ?
C16 C17 N5 C18 -52.4(18) . . . . ?
C16 C17 N5 C21 128.6(13) . . . . ?
C17 O8 C14 C13 128.0(15) . . . . ?
C17 O8 C14 C15 2.3(18) . . . . ?
C17 N5 C21 O11 0.7(14) . . . . ?
C17 N5 C21 N6 179.0(12) . . . . ?
N6 C20 C19 C18 0.0 . . . . ?
C20 N6 C21 O11 178.3(12) . . . . ?
C20 N6 C21 N5 0.0 . . . . ?
C20 C19 C18 N5 0.0 . . . . ?
C19 C18 N5 C17 -179.0(12) . . . . ?
C19 C18 N5 C21 0.0 . . . . ?
C18 N5 C21 O11 -178.3(13) . . . . ?
C18 N5 C21 N6 0.0 . . . . ?
C21 N6 C20 O12 179.5(13) . . . . ?
C21 N6 C20 C19 0.0 . . . . ?
C22 C23 C24 O20 74(3) . . . . ?
C22 C23 C24 C25 -160.9(19) . . . . ?
C23 O16 C26 C25 -2(2) . . . . ?
C23 O16 C26 N7 -123.4(18) . . . . ?
C23 C24 C25 O19 -81(2) . . . . ?
C23 C24 C25 C26 31(2) . . . . ?
C24 C25 C26 O16 -18(2) . . . . ?
C24 C25 C26 N7 98.5(19) . . . . ?
C25 C26 N7 C27 -103.9(15) . . . . ?
C25 C26 N7 C30 75.8(18) . . . . ?
C26 O16 C23 C22 152.2(16) . . . . ?
C26 O16 C23 C24 23(2) . . . . ?
C26 N7 C30 O18 2.7(16) . . . . ?
C26 N7 C30 N8 -179.7(14) . . . . ?
C28 C27 N7 C26 179.7(16) . . . . ?
C28 C27 N7 C30 0.0 . . . . ?
C27 C28 C29 O17 -177.8(13) . . . . ?
C27 C28 C29 N8 0.0 . . . . ?
C27 N7 C30 O18 -177.6(13) . . . . ?
C27 N7 C30 N8 0.0 . . . . ?
N7 C30 N8 C29 0.0 . . . . ?
C30 N8 C29 O17 177.9(12) . . . . ?
C30 N8 C29 C28 0.0 . . . . ?
C29 C28 C27 N7 0.0 . . . . ?

loop_
_twin_individual_id
_twin_individual_mass_fraction_refined
1 0.89(5)
2 0.11(5)

loop_
_smtbx_masks_void_nr
_smtbx_masks_void_average_x
_smtbx_masks_void_average_y
_smtbx_masks_void_average_z
_smtbx_masks_void_volume
_smtbx_masks_void_count_electrons
_smtbx_masks_void_content
1 -0.081 0.036 -0.035 173.5 58.8 ?
2 -0.104 0.807 0.339 83.2 37.0 ?
